data_4060205
loop_
_publ_author_name
'Chekmenev, Eduard Y.'
'Zhang, Qianwen'
'Waddell, Kevin W.'
'Mashuta, Mark S.'
'Wittebort, Richard J.'

_publ_contact_author
;
 Richard Wittebort
;
_publ_contact_author_email rjwitt01@athena.louisville.edu
_publ_contact_author_fax '502 852-8147'
_publ_contact_author_phone '502 852-6613'
_publ_section_title
;
 15N Chemical Shielding in Glycyl Tripeptides: Measurement by Solid-State
 NMR and Correlation with X-ray Structure
;
_journal_coden_ASTM JACSAT
_journal_issue 1
_journal_name_full 'Journal of the American Chemical Society'
_journal_page_first 379
_journal_page_last 384
_journal_paper_doi 10.1021/ja0370342
_journal_volume 126
_journal_year 2004
_chemical_formula_moiety 'C9 H18 N3 O4, Cl'
_chemical_formula_sum 'C9 H18 Cl N3 O4'
_chemical_formula_weight 267.71
_chemical_name_common 'gly-gly-val HCl'
_chemical_name_systematic
;
 glycyl-glycyl-valine hydrochloride
;
_space_group_IT_number 19
_space_group_name_Hall 'P 2ac 2ab'
_space_group_name_H-M_alt 'P 21 21 21'
_symmetry_cell_setting orthorhombic
_symmetry_space_group_name_Hall 'P 2ac 2ab'
_symmetry_space_group_name_H-M 'P 21 21 21'
_atom_sites_solution_hydrogens mixed
_atom_sites_solution_primary direct
_atom_sites_solution_secondary difmap
_cell_angle_alpha 90.00
_cell_angle_beta 90.00
_cell_angle_gamma 90.00
_cell_formula_units_Z 4
_cell_length_a 6.9890(8)
_cell_length_b 8.2684(10)
_cell_length_c 21.834(3)
_cell_measurement_reflns_used 6939
_cell_measurement_temperature 100(2)
_cell_measurement_theta_max 27.99
_cell_measurement_theta_min 2.63
_cell_volume 1261.8(3)
_diffrn_ambient_temperature 100(2)
_diffrn_measurement_device_type 'Bruker SMART APEX'
_diffrn_measurement_method \w-scans
_diffrn_radiation_monochromator graphite
_diffrn_radiation_source 'fine-focus sealed tube'
_diffrn_radiation_type MoK\a
_diffrn_radiation_wavelength 0.71073
_diffrn_reflns_av_R_equivalents 0.0263
_diffrn_reflns_av_sigmaI/netI 0.0274
_diffrn_reflns_limit_h_max 9
_diffrn_reflns_limit_h_min -9
_diffrn_reflns_limit_k_max 10
_diffrn_reflns_limit_k_min -10
_diffrn_reflns_limit_l_max 28
_diffrn_reflns_limit_l_min -28
_diffrn_reflns_number 11002
_diffrn_reflns_theta_max 28.21
_diffrn_reflns_theta_min 1.87
_diffrn_standards_decay_% <0.1
_diffrn_standards_interval_count 0
_diffrn_standards_interval_time 0
_diffrn_standards_number 0
_exptl_absorpt_coefficient_mu 0.311
_exptl_absorpt_correction_T_max 0.980
_exptl_absorpt_correction_T_min 0.951
_exptl_absorpt_correction_type multi-scan
_exptl_absorpt_process_details
;
  Sheldrick, G. M.; SADABS (1996).
;
_exptl_crystal_colour colorless
_exptl_crystal_density_diffrn 1.409
_exptl_crystal_density_meas ?
_exptl_crystal_density_method .
_exptl_crystal_description plate
_exptl_crystal_F_000 568
_exptl_crystal_size_max 0.331
_exptl_crystal_size_mid 0.145
_exptl_crystal_size_min 0.056
_refine_ls_abs_structure_details ad
_refine_ls_abs_structure_Flack 0.03(4)
_refine_ls_extinction_method none
_refine_ls_goodness_of_fit_ref 1.01
_refine_ls_hydrogen_treatment mixed
_refine_ls_matrix_type full
_refine_ls_number_parameters 226
_refine_ls_number_reflns 2931
_refine_ls_number_restraints 0
_refine_ls_restrained_S_all 1.01
_refine_ls_R_factor_all 0.027
_refine_ls_R_factor_gt 0.024
_refine_ls_shift/su_max 0.002
_refine_ls_shift/su_mean 0.000
_refine_ls_structure_factor_coef Fsqd
_refine_ls_weighting_details 'calc w=1/[\s^2^(Fo^2^)+(0.0289P)^2^+0.1972P] where P=(Fo^2^+2Fc^2^)/3'
_refine_ls_weighting_scheme calc
_refine_ls_wR_factor_gt 0.054
_refine_ls_wR_factor_ref 0.055
_reflns_number_gt 2693
_reflns_number_total 2931
_reflns_threshold_expression >2sigma(I)
_cod_depositor_comments
;
 Updated bibliographic information.

 Antanas Vaitkus,
 2020-10-02

The following automatic conversions were performed:
'_symmetry_cell_setting' value 'Orthorhombic' changed to 'orthorhombic'
according to '/home/saulius/struct/CIF-dictionaries/cif_core.dic'
dictionary named 'cif_core.dic' version 2.4.1 from 2010-06-29.

Automatic conversion script
Id: cif_fix_enum 1527 2010-12-29 10:47:43Z saulius 
;
_cod_database_code 4060205

loop_
_symmetry_equiv_pos_as_xyz
'x, y, z'
'-x+1/2, -y, z+1/2'
'-x, y+1/2, -z+1/2'
'x+1/2, -y+1/2, -z'

loop_
_atom_site_label
_atom_site_type_symbol
_atom_site_fract_x
_atom_site_fract_y
_atom_site_fract_z
_atom_site_U_iso_or_equiv
_atom_site_adp_type
_atom_site_occupancy
_atom_site_symmetry_multiplicity
_atom_site_calc_flag
_atom_site_refinement_flags
_atom_site_disorder_assembly
_atom_site_disorder_group
O1 O 0.88247(13) 0.21185(11) 0.80008(4) 0.0150(2) Uani 1 1 d . . .
O2 O 0.25346(14) 0.11938(10) 0.88398(4) 0.0150(2) Uani 1 1 d . . .
O3 O -0.02803(14) 0.57366(10) 0.82543(4) 0.01532(19) Uani 1 1 d . . .
O4 O -0.23272(15) 0.53718(12) 0.90324(4) 0.0179(2) Uani 1 1 d . . .
H4O H -0.310(3) 0.592(2) 0.8803(9) 0.035(5) Uiso 1 1 d . . .
N1 N 1.07264(17) -0.06723(14) 0.79599(6) 0.0143(2) Uani 1 1 d . . .
H1NA H 1.086(2) -0.026(2) 0.7598(9) 0.028(5) Uiso 1 1 d . . .
H1NB H 1.135(2) -0.014(2) 0.8233(8) 0.022(4) Uiso 1 1 d . . .
H1NC H 1.128(3) -0.168(2) 0.7952(9) 0.038(5) Uiso 1 1 d . . .
N2 N 0.59881(16) 0.10170(14) 0.82712(6) 0.0147(2) Uani 1 1 d . . .
H2N H 0.541(2) 0.023(2) 0.8356(7) 0.016(4) Uiso 1 1 d . . .
N3 N 0.24653(17) 0.39363(13) 0.87986(5) 0.0139(2) Uani 1 1 d . . .
H3N H 0.304(2) 0.475(2) 0.8670(7) 0.015(4) Uiso 1 1 d . . .
C1 C 0.8696(2) -0.07471(17) 0.81313(7) 0.0173(3) Uani 1 1 d . . .
H1A H 0.811(2) -0.144(2) 0.7860(8) 0.020(4) Uiso 1 1 d . . .
H1B H 0.855(3) -0.123(2) 0.8530(8) 0.030(5) Uiso 1 1 d . . .
C2 C 0.78320(19) 0.09412(15) 0.81222(6) 0.0123(3) Uani 1 1 d . . .
C3 C 0.50062(19) 0.25549(15) 0.82776(7) 0.0171(3) Uani 1 1 d . . .
H3A H 0.463(2) 0.283(2) 0.7863(8) 0.024(4) Uiso 1 1 d . . .
H3B H 0.584(2) 0.3293(18) 0.8429(7) 0.015(4) Uiso 1 1 d . . .
C4 C 0.32195(18) 0.24988(15) 0.86702(6) 0.0125(3) Uani 1 1 d . . .
C5 C 0.06865(19) 0.41304(15) 0.91271(6) 0.0138(3) Uani 1 1 d . . .
H5 H 0.011(2) 0.3051(19) 0.9167(7) 0.016(4) Uiso 1 1 d . . .
C6 C -0.06748(19) 0.51627(15) 0.87508(6) 0.0132(3) Uani 1 1 d . . .
C7 C 0.0958(2) 0.48289(18) 0.97780(6) 0.0194(3) Uani 1 1 d . . .
H7 H -0.028(2) 0.4704(17) 0.9965(6) 0.013(4) Uiso 1 1 d . . .
C8 C 0.1626(3) 0.6583(2) 0.97688(8) 0.0200(4) Uani 1 1 d . . .
H8A H 0.075(3) 0.725(2) 0.9570(8) 0.029(5) Uiso 1 1 d . . .
H8B H 0.288(3) 0.665(2) 0.9579(8) 0.033(5) Uiso 1 1 d . . .
H8C H 0.171(3) 0.696(2) 1.0193(9) 0.038(5) Uiso 1 1 d . . .
C9 C 0.2343(3) 0.3764(2) 1.01359(8) 0.0208(4) Uani 1 1 d . . .
H9A H 0.205(3) 0.263(3) 1.0120(9) 0.034(6) Uiso 1 1 d . . .
H9B H 0.367(3) 0.384(2) 0.9961(8) 0.035(5) Uiso 1 1 d . . .
H9C H 0.239(3) 0.413(2) 1.0546(10) 0.036(6) Uiso 1 1 d . . .
Cl1 Cl 0.46354(5) 0.71662(4) 0.833359(15) 0.01732(8) Uani 1 1 d . . .

loop_
_atom_site_aniso_label
_atom_site_aniso_U_11
_atom_site_aniso_U_22
_atom_site_aniso_U_33
_atom_site_aniso_U_23
_atom_site_aniso_U_13
_atom_site_aniso_U_12
O1 0.0151(5) 0.0101(4) 0.0197(5) -0.0003(4) 0.0008(4) -0.0003(4)
O2 0.0152(5) 0.0095(4) 0.0204(5) 0.0005(4) 0.0002(4) -0.0006(4)
O3 0.0176(5) 0.0117(4) 0.0167(5) 0.0008(3) -0.0008(4) 0.0001(4)
O4 0.0142(5) 0.0188(5) 0.0207(5) 0.0018(4) 0.0005(4) 0.0045(4)
N1 0.0143(6) 0.0110(6) 0.0175(6) -0.0013(5) 0.0000(5) 0.0021(5)
N2 0.0140(5) 0.0073(5) 0.0227(6) 0.0006(5) 0.0013(5) -0.0006(4)
N3 0.0148(6) 0.0086(5) 0.0182(6) 0.0013(4) 0.0012(5) -0.0014(5)
C1 0.0128(7) 0.0100(7) 0.0291(8) -0.0009(6) 0.0014(6) 0.0000(5)
C2 0.0152(7) 0.0096(6) 0.0121(6) -0.0002(5) -0.0013(5) 0.0010(5)
C3 0.0179(7) 0.0092(6) 0.0242(7) 0.0020(5) 0.0039(6) 0.0027(5)
C4 0.0113(6) 0.0122(7) 0.0140(6) -0.0001(5) -0.0035(5) 0.0006(5)
C5 0.0137(7) 0.0105(6) 0.0173(6) 0.0010(5) 0.0016(5) 0.0006(5)
C6 0.0136(7) 0.0081(6) 0.0179(7) -0.0052(5) -0.0005(5) -0.0014(5)
C7 0.0170(7) 0.0260(8) 0.0151(7) -0.0014(6) 0.0000(6) 0.0030(6)
C8 0.0240(9) 0.0277(9) 0.0293(10) -0.0133(7) -0.0016(7) -0.0024(7)
C9 0.0282(9) 0.0448(11) 0.0195(8) 0.0027(7) -0.0035(7) 0.0104(9)
Cl1 0.01401(15) 0.01164(14) 0.02630(17) 0.00440(13) -0.00124(13) -0.00087(13)
